data_7022991
loop_
_publ_author_name
'Wang, Kun'
'Yi, Xiu-Chun'
'Wang, Xuan'
'Li, Xiu-Bing'
'Gao, En-Qing'

_publ_section_title
;
 Structures and magnetic properties of copper(II) and manganese(II)
 polymers derived from pseudohalides and a flexible zwitterionic
 dicarboxylate ligand.
;
_journal_issue 24
_journal_name_full 'Dalton transactions (Cambridge, England : 2003)'
_journal_page_first 8748
_journal_page_last 8760
_journal_paper_doi 10.1039/c3dt50460c
_journal_volume 42
_journal_year 2013
_chemical_formula_sum 'C20 H18 Mn2 N6 O9'
_chemical_formula_weight 596.28
_chemical_name_systematic
;
?
;
_space_group_IT_number 15
_symmetry_cell_setting monoclinic
_symmetry_space_group_name_Hall '-C 2yc'
_symmetry_space_group_name_H-M 'C 1 2/c 1'
_atom_sites_solution_hydrogens geom
_atom_sites_solution_primary direct
_atom_sites_solution_secondary difmap
_audit_creation_method SHELXL-97
_cell_angle_alpha 90.00
_cell_angle_beta 121.662(4)
_cell_angle_gamma 90.00
_cell_formula_units_Z 4
_cell_length_a 21.682(3)
_cell_length_b 10.8253(11)
_cell_length_c 12.0065(12)
_cell_measurement_reflns_used 7476
_cell_measurement_temperature 296(2)
_cell_measurement_theta_max 28.42
_cell_measurement_theta_min 2.21
_cell_volume 2398.6(5)
_computing_cell_refinement 'Bruker SMART'
_computing_data_collection 'Bruker SMART'
_computing_data_reduction 'Bruker SAINT'
_computing_molecular_graphics 'Bruker SHELXTL'
_computing_publication_material 'Bruker SHELXTL'
_computing_structure_refinement 'SHELXL-97 (Sheldrick, 1997)'
_computing_structure_solution 'SHELXS-97 (Sheldrick, 1990)'
_diffrn_ambient_temperature 296(2)
_diffrn_measured_fraction_theta_full 0.997
_diffrn_measured_fraction_theta_max 0.997
_diffrn_measurement_device_type 'CCD area detector'
_diffrn_measurement_method 'phi and omega scans'
_diffrn_radiation_monochromator graphite
_diffrn_radiation_source 'fine-focus sealed tube'
_diffrn_radiation_type MoK\a
_diffrn_radiation_wavelength 0.71073
_diffrn_reflns_av_R_equivalents 0.0237
_diffrn_reflns_av_sigmaI/netI 0.0174
_diffrn_reflns_limit_h_max 27
_diffrn_reflns_limit_h_min -20
_diffrn_reflns_limit_k_max 13
_diffrn_reflns_limit_k_min -13
_diffrn_reflns_limit_l_max 15
_diffrn_reflns_limit_l_min -14
_diffrn_reflns_number 12117
_diffrn_reflns_theta_full 26.50
_diffrn_reflns_theta_max 26.50
_diffrn_reflns_theta_min 2.18
_exptl_absorpt_coefficient_mu 1.116
_exptl_absorpt_correction_T_max 0.9361
_exptl_absorpt_correction_T_min 0.9160
_exptl_absorpt_correction_type multi-scan
_exptl_absorpt_process_details 'SADABS (Bruker, 1999)'
_exptl_crystal_colour yellow
_exptl_crystal_density_diffrn 1.651
_exptl_crystal_density_method 'not measured'
_exptl_crystal_description octahedral
_exptl_crystal_F_000 1208
_exptl_crystal_size_max 0.08
_exptl_crystal_size_mid 0.08
_exptl_crystal_size_min 0.06
_refine_diff_density_max 0.810
_refine_diff_density_min -0.285
_refine_diff_density_rms 0.068
_refine_ls_extinction_method none
_refine_ls_goodness_of_fit_ref 1.061
_refine_ls_hydrogen_treatment mixed
_refine_ls_matrix_type full
_refine_ls_number_parameters 170
_refine_ls_number_reflns 2487
_refine_ls_number_restraints 0
_refine_ls_restrained_S_all 1.061
_refine_ls_R_factor_all 0.0340
_refine_ls_R_factor_gt 0.0302
_refine_ls_shift/su_max 0.000
_refine_ls_shift/su_mean 0.000
_refine_ls_structure_factor_coef Fsqd
_refine_ls_weighting_details 'calc w=1/[\s^2^(Fo^2^)+(0.0443P)^2^+3.1939P] where P=(Fo^2^+2Fc^2^)/3'
_refine_ls_weighting_scheme calc
_refine_ls_wR_factor_gt 0.0819
_refine_ls_wR_factor_ref 0.0868
_reflns_number_gt 2234
_reflns_number_total 2487
_reflns_threshold_expression >2sigma(I)
_cod_data_source_file c3dt50460c.txt
_cod_data_source_block 5
_cod_depositor_comments
;
The following automatic conversions were performed:

'_symmetry_cell_setting' value 'Monoclinic' changed to 'monoclinic'
according to /home/saulius/struct/CIF-dictionaries/cif_core.dic
dictionary named 'cif_core.dic' version 2.4.2 from 2011-04-26.

Automatic conversion script
Id: cif_fix_values 1891 2012-01-12 08:04:46Z andrius 
;
_cod_original_sg_symbol_H-M C2/c
_cod_database_code 7022991

loop_
_symmetry_equiv_pos_as_xyz
'x, y, z'
'-x, y, -z+1/2'
'x+1/2, y+1/2, z'
'-x+1/2, y+1/2, -z+1/2'
'-x, -y, -z'
'x, -y, z-1/2'
'-x+1/2, -y+1/2, -z'
'x+1/2, -y+1/2, z-1/2'

loop_
_atom_site_label
_atom_site_type_symbol
_atom_site_fract_x
_atom_site_fract_y
_atom_site_fract_z
_atom_site_U_iso_or_equiv
_atom_site_adp_type
_atom_site_occupancy
_atom_site_symmetry_multiplicity
_atom_site_calc_flag
_atom_site_refinement_flags
Mn1 Mn 0.5000 0.39043(3) 0.2500 0.02696(13) Uani 1 2 d S
Mn2 Mn 0.5000 0.5000 0.0000 0.02881(13) Uani 1 2 d S
C1 C 0.43645(12) 0.24099(18) 0.3885(2) 0.0350(4) Uani 1 1 d .
C2 C 0.39219(12) 0.13311(18) 0.3890(2) 0.0350(4) Uani 1 1 d .
C3 C 0.34805(13) 0.1488(2) 0.4388(2) 0.0417(5) Uani 1 1 d .
H3A H 0.3473 0.2239 0.4758 0.050 Uiso 1 1 calc R
C4 C 0.30528(13) 0.0530(2) 0.4335(2) 0.0437(5) Uani 1 1 d .
H4A H 0.2750 0.0638 0.4659 0.052 Uiso 1 1 calc R
C5 C 0.34976(15) -0.0741(2) 0.3363(2) 0.0485(6) Uani 1 1 d .
H5A H 0.3507 -0.1511 0.3028 0.058 Uiso 1 1 calc R
C6 C 0.39323(14) 0.0194(2) 0.3374(2) 0.0447(5) Uani 1 1 d .
H6A H 0.4228 0.0063 0.3039 0.054 Uiso 1 1 calc R
C7 C 0.25713(14) -0.1550(2) 0.3734(2) 0.0494(6) Uani 1 1 d .
H7A H 0.2583 -0.2226 0.3215 0.059 Uiso 1 1 calc R
H7B H 0.2080 -0.1233 0.3293 0.059 Uiso 1 1 calc R
C8 C 0.27778(12) -0.20256(19) 0.5064(2) 0.0393(5) Uani 1 1 d .
H8A H 0.2800 -0.1344 0.5608 0.047 Uiso 1 1 calc R
H8B H 0.3254 -0.2405 0.5481 0.047 Uiso 1 1 calc R
C9 C 0.35895(13) 0.4612(2) -0.0286(2) 0.0460(6) Uani 1 1 d .
C10 C 0.60926(14) 0.6033(2) 0.2668(2) 0.0438(5) Uani 1 1 d .
N1 N 0.41673(10) 0.41785(17) 0.03673(17) 0.0366(4) Uani 1 1 d .
N2 N 0.56512(11) 0.52774(17) 0.21274(18) 0.0387(4) Uani 1 1 d .
N3 N 0.30668(10) -0.05570(16) 0.38219(18) 0.0403(4) Uani 1 1 d .
O1 O 0.44942(9) 0.24356(13) 0.29864(15) 0.0416(4) Uani 1 1 d .
O2 O 0.45411(10) 0.31755(14) 0.47793(16) 0.0460(4) Uani 1 1 d .
O3 O 0.30021(12) 0.5045(3) -0.0954(3) 0.0928(9) Uani 1 1 d .
O4 O 0.65540(13) 0.6794(2) 0.3215(2) 0.0839(7) Uani 1 1 d .
O5 O 0.0000 0.3178(4) 0.2500 0.1051(12) Uani 1 2 d S

loop_
_atom_site_aniso_label
_atom_site_aniso_U_11
_atom_site_aniso_U_22
_atom_site_aniso_U_33
_atom_site_aniso_U_23
_atom_site_aniso_U_13
_atom_site_aniso_U_12
Mn1 0.0347(2) 0.0256(2) 0.0296(2) 0.000 0.02310(19) 0.000
Mn2 0.0371(2) 0.0268(2) 0.0325(2) 0.00528(15) 0.0252(2) 0.00477(16)
C1 0.0437(11) 0.0274(9) 0.0419(11) -0.0009(8) 0.0280(10) -0.0056(8)
C2 0.0441(12) 0.0289(9) 0.0372(10) -0.0001(8) 0.0249(10) -0.0073(9)
C3 0.0532(13) 0.0311(10) 0.0521(13) -0.0028(9) 0.0354(11) -0.0066(10)
C4 0.0493(13) 0.0395(12) 0.0540(13) 0.0024(10) 0.0352(12) -0.0056(10)
C5 0.0703(16) 0.0316(10) 0.0562(14) -0.0084(10) 0.0419(13) -0.0135(11)
C6 0.0599(15) 0.0341(11) 0.0558(14) -0.0064(10) 0.0413(13) -0.0093(10)
C7 0.0547(14) 0.0419(12) 0.0476(13) 0.0014(10) 0.0242(12) -0.0230(11)
C8 0.0404(12) 0.0323(10) 0.0473(12) 0.0037(9) 0.0244(10) -0.0072(9)
C9 0.0411(13) 0.0615(15) 0.0414(12) 0.0065(11) 0.0258(11) -0.0057(12)
C10 0.0499(13) 0.0456(13) 0.0397(12) 0.0037(9) 0.0261(11) -0.0036(11)
N1 0.0379(10) 0.0439(9) 0.0345(9) 0.0039(7) 0.0235(8) -0.0008(8)
N2 0.0469(11) 0.0396(9) 0.0377(9) 0.0000(8) 0.0277(9) -0.0081(8)
N3 0.0467(11) 0.0340(9) 0.0398(9) 0.0018(7) 0.0226(9) -0.0131(8)
O1 0.0594(10) 0.0338(7) 0.0476(9) -0.0052(6) 0.0390(8) -0.0134(7)
O2 0.0680(11) 0.0350(8) 0.0539(9) -0.0131(7) 0.0450(9) -0.0202(7)
O3 0.0397(11) 0.137(2) 0.0888(17) 0.0477(16) 0.0249(11) 0.0190(12)
O4 0.0788(15) 0.0734(14) 0.0806(15) -0.0110(12) 0.0288(13) -0.0363(13)
O5 0.110(3) 0.088(3) 0.104(3) 0.000 0.046(2) 0.000

loop_
_atom_type_symbol
_atom_type_description
_atom_type_scat_dispersion_real
_atom_type_scat_dispersion_imag
_atom_type_scat_source
C C 0.0033 0.0016 'International Tables Vol C Tables 4.2.6.8 and 6.1.1.4'
H H 0.0000 0.0000 'International Tables Vol C Tables 4.2.6.8 and 6.1.1.4'
Mn Mn 0.3368 0.7283 'International Tables Vol C Tables 4.2.6.8 and 6.1.1.4'
N N 0.0061 0.0033 'International Tables Vol C Tables 4.2.6.8 and 6.1.1.4'
O O 0.0106 0.0060 'International Tables Vol C Tables 4.2.6.8 and 6.1.1.4'

loop_
_geom_angle_atom_site_label_1
_geom_angle_atom_site_label_2
_geom_angle_atom_site_label_3
_geom_angle
_geom_angle_site_symmetry_1
_geom_angle_site_symmetry_3
O1 Mn1 O1 86.24(8) . 2_655
O1 Mn1 N1 90.42(6) . 2_655
O1 Mn1 N1 100.69(6) 2_655 2_655
O1 Mn1 N1 100.69(6) . .
O1 Mn1 N1 90.42(6) 2_655 .
N1 Mn1 N1 164.82(10) 2_655 .
O1 Mn1 N2 172.76(7) . .
O1 Mn1 N2 88.40(6) 2_655 .
N1 Mn1 N2 85.79(7) 2_655 .
N1 Mn1 N2 84.20(7) . .
O1 Mn1 N2 88.40(6) . 2_655
O1 Mn1 N2 172.76(7) 2_655 2_655
N1 Mn1 N2 84.20(7) 2_655 2_655
N1 Mn1 N2 85.79(7) . 2_655
N2 Mn1 N2 97.34(10) . 2_655
O1 Mn1 Mn2 76.89(4) . 2_655
O1 Mn1 Mn2 139.77(4) 2_655 2_655
N1 Mn1 Mn2 44.28(5) 2_655 2_655
N1 Mn1 Mn2 128.24(5) . 2_655
N2 Mn1 Mn2 104.38(5) . 2_655
N2 Mn1 Mn2 42.80(5) 2_655 2_655
O1 Mn1 Mn2 139.77(4) . .
O1 Mn1 Mn2 76.89(4) 2_655 .
N1 Mn1 Mn2 128.24(5) 2_655 .
N1 Mn1 Mn2 44.28(5) . .
N2 Mn1 Mn2 42.80(5) . .
N2 Mn1 Mn2 104.38(5) 2_655 .
Mn2 Mn1 Mn2 136.874(14) 2_655 .
O2 Mn2 O2 180.0 6_565 2_655
O2 Mn2 N2 89.49(7) 6_565 .
O2 Mn2 N2 90.51(7) 2_655 .
O2 Mn2 N2 90.51(7) 6_565 5_665
O2 Mn2 N2 89.49(7) 2_655 5_665
N2 Mn2 N2 180.0 . 5_665
O2 Mn2 N1 91.15(7) 6_565 .
O2 Mn2 N1 88.85(7) 2_655 .
N2 Mn2 N1 85.32(7) . .
N2 Mn2 N1 94.68(7) 5_665 .
O2 Mn2 N1 88.85(7) 6_565 5_665
O2 Mn2 N1 91.15(7) 2_655 5_665
N2 Mn2 N1 94.68(7) . 5_665
N2 Mn2 N1 85.32(7) 5_665 5_665
N1 Mn2 N1 180.00(7) . 5_665
O2 Mn2 Mn1 102.99(4) 6_565 .
O2 Mn2 Mn1 77.01(4) 2_655 .
N2 Mn2 Mn1 44.14(5) . .
N2 Mn2 Mn1 135.86(5) 5_665 .
N1 Mn2 Mn1 44.11(5) . .
N1 Mn2 Mn1 135.89(5) 5_665 .
O2 Mn2 Mn1 77.01(4) 6_565 5_665
O2 Mn2 Mn1 102.99(4) 2_655 5_665
N2 Mn2 Mn1 135.86(5) . 5_665
N2 Mn2 Mn1 44.14(5) 5_665 5_665
N1 Mn2 Mn1 135.89(5) . 5_665
N1 Mn2 Mn1 44.11(5) 5_665 5_665
Mn1 Mn2 Mn1 180.000(12) . 5_665
O2 C1 O1 128.46(19) . .
O2 C1 C2 114.70(18) . .
O1 C1 C2 116.83(18) . .
C3 C2 C6 118.81(19) . .
C3 C2 C1 119.51(18) . .
C6 C2 C1 121.66(19) . .
C4 C3 C2 119.6(2) . .
C4 C3 H3A 120.2 . .
C2 C3 H3A 120.2 . .
N3 C4 C3 120.6(2) . .
N3 C4 H4A 119.7 . .
C3 C4 H4A 119.7 . .
N3 C5 C6 120.9(2) . .
N3 C5 H5A 119.6 . .
C6 C5 H5A 119.6 . .
C5 C6 C2 119.1(2) . .
C5 C6 H6A 120.5 . .
C2 C6 H6A 120.5 . .
N3 C7 C8 111.81(18) . .
N3 C7 H7A 109.3 . .
C8 C7 H7A 109.3 . .
N3 C7 H7B 109.3 . .
C8 C7 H7B 109.3 . .
H7A C7 H7B 107.9 . .
C7 C8 C8 110.1(2) . 7_546
C7 C8 H8A 109.6 . .
C8 C8 H8A 109.6 7_546 .
C7 C8 H8B 109.6 . .
C8 C8 H8B 109.6 7_546 .
H8A C8 H8B 108.2 . .
N1 C9 O3 179.5(3) . .
N2 C10 O4 178.6(3) . .
C9 N1 Mn1 138.82(17) . .
C9 N1 Mn2 113.31(16) . .
Mn1 N1 Mn2 91.61(7) . .
C10 N2 Mn2 125.69(16) . .
C10 N2 Mn1 140.47(17) . .
Mn2 N2 Mn1 93.07(7) . .
C5 N3 C4 121.03(19) . .
C5 N3 C7 120.2(2) . .
C4 N3 C7 118.7(2) . .
C1 O1 Mn1 128.37(13) . .
C1 O2 Mn2 128.73(13) . 2_655

loop_
_geom_bond_atom_site_label_1
_geom_bond_atom_site_label_2
_geom_bond_distance
_geom_bond_site_symmetry_2
Mn1 O1 2.1781(14) .
Mn1 O1 2.1781(14) 2_655
Mn1 N1 2.2475(18) 2_655
Mn1 N1 2.2475(18) .
Mn1 N2 2.2509(18) .
Mn1 N2 2.2509(18) 2_655
Mn1 Mn2 3.2275(3) 2_655
Mn1 Mn2 3.2275(3) .
Mn2 O2 2.1643(14) 6_565
Mn2 O2 2.1643(14) 2_655
Mn2 N2 2.1959(18) .
Mn2 N2 2.1959(18) 5_665
Mn2 N1 2.2540(18) .
Mn2 N1 2.2540(18) 5_665
Mn2 Mn1 3.2275(3) 5_665
C1 O2 1.247(2) .
C1 O1 1.250(2) .
C1 C2 1.514(3) .
C2 C3 1.380(3) .
C2 C6 1.384(3) .
C3 C4 1.370(3) .
C3 H3A 0.9300 .
C4 N3 1.336(3) .
C4 H4A 0.9300 .
C5 N3 1.325(3) .
C5 C6 1.378(3) .
C5 H5A 0.9300 .
C6 H6A 0.9300 .
C7 N3 1.484(3) .
C7 C8 1.505(3) .
C7 H7A 0.9700 .
C7 H7B 0.9700 .
C8 C8 1.528(4) 7_546
C8 H8A 0.9700 .
C8 H8B 0.9700 .
C9 N1 1.172(3) .
C9 O3 1.188(3) .
C10 N2 1.164(3) .
C10 O4 1.192(3) .
O2 Mn2 2.1643(14) 2_655

loop_
_geom_torsion_atom_site_label_1
_geom_torsion_atom_site_label_2
_geom_torsion_atom_site_label_3
_geom_torsion_atom_site_label_4
_geom_torsion
_geom_torsion_site_symmetry_1
_geom_torsion_site_symmetry_4
O1 Mn1 Mn2 O2 114.75(8) . 6_565
O1 Mn1 Mn2 O2 -177.57(7) 2_655 6_565
N1 Mn1 Mn2 O2 -84.19(8) 2_655 6_565
N1 Mn1 Mn2 O2 77.97(9) . 6_565
N2 Mn1 Mn2 O2 -75.48(9) . 6_565
N2 Mn1 Mn2 O2 9.77(7) 2_655 6_565
Mn2 Mn1 Mn2 O2 -23.68(5) 2_655 6_565
O1 Mn1 Mn2 O2 -65.25(8) . 2_655
O1 Mn1 Mn2 O2 2.43(7) 2_655 2_655
N1 Mn1 Mn2 O2 95.81(8) 2_655 2_655
N1 Mn1 Mn2 O2 -102.03(9) . 2_655
N2 Mn1 Mn2 O2 104.52(9) . 2_655
N2 Mn1 Mn2 O2 -170.23(7) 2_655 2_655
Mn2 Mn1 Mn2 O2 156.32(5) 2_655 2_655
O1 Mn1 Mn2 N2 -169.77(10) . .
O1 Mn1 Mn2 N2 -102.09(9) 2_655 .
N1 Mn1 Mn2 N2 -8.71(9) 2_655 .
N1 Mn1 Mn2 N2 153.44(11) . .
N2 Mn1 Mn2 N2 85.25(12) 2_655 .
Mn2 Mn1 Mn2 N2 51.80(7) 2_655 .
O1 Mn1 Mn2 N2 10.23(10) . 5_665
O1 Mn1 Mn2 N2 77.91(9) 2_655 5_665
N1 Mn1 Mn2 N2 171.29(9) 2_655 5_665
N1 Mn1 Mn2 N2 -26.55(11) . 5_665
N2 Mn1 Mn2 N2 180.0 . 5_665
N2 Mn1 Mn2 N2 -94.75(12) 2_655 5_665
Mn2 Mn1 Mn2 N2 -128.20(7) 2_655 5_665
O1 Mn1 Mn2 N1 36.78(10) . .
O1 Mn1 Mn2 N1 104.46(8) 2_655 .
N1 Mn1 Mn2 N1 -162.16(11) 2_655 .
N2 Mn1 Mn2 N1 -153.44(11) . .
N2 Mn1 Mn2 N1 -68.20(8) 2_655 .
Mn2 Mn1 Mn2 N1 -101.64(7) 2_655 .
O1 Mn1 Mn2 N1 -143.22(10) . 5_665
O1 Mn1 Mn2 N1 -75.54(8) 2_655 5_665
N1 Mn1 Mn2 N1 17.84(11) 2_655 5_665
N1 Mn1 Mn2 N1 180.0 . 5_665
N2 Mn1 Mn2 N1 26.56(11) . 5_665
N2 Mn1 Mn2 N1 111.80(8) 2_655 5_665
Mn2 Mn1 Mn2 N1 78.36(7) 2_655 5_665
O1 Mn1 Mn2 Mn1 -54.37(7) . 5_665
O1 Mn1 Mn2 Mn1 13.31(5) 2_655 5_665
N1 Mn1 Mn2 Mn1 106.68(6) 2_655 5_665
N1 Mn1 Mn2 Mn1 -91.16(7) . 5_665
N2 Mn1 Mn2 Mn1 115.40(8) . 5_665
N2 Mn1 Mn2 Mn1 -159.35(5) 2_655 5_665
Mn2 Mn1 Mn2 Mn1 167.198(9) 2_655 5_665
O2 C1 C2 C3 29.0(3) . .
O1 C1 C2 C3 -149.7(2) . .
O2 C1 C2 C6 -152.8(2) . .
O1 C1 C2 C6 28.5(3) . .
C6 C2 C3 C4 -1.4(3) . .
C1 C2 C3 C4 176.8(2) . .
C2 C3 C4 N3 0.9(4) . .
N3 C5 C6 C2 0.9(4) . .
C3 C2 C6 C5 0.6(4) . .
C1 C2 C6 C5 -177.6(2) . .
N3 C7 C8 C8 175.7(2) . 7_546
O3 C9 N1 Mn1 -138(42) . .
O3 C9 N1 Mn2 99(42) . .
O1 Mn1 N1 C9 73.9(3) . .
O1 Mn1 N1 C9 160.1(3) 2_655 .
N1 Mn1 N1 C9 -62.5(3) 2_655 .
N2 Mn1 N1 C9 -111.5(3) . .
N2 Mn1 N1 C9 -13.7(3) 2_655 .
Mn2 Mn1 N1 C9 -7.8(3) 2_655 .
Mn2 Mn1 N1 C9 -129.3(3) . .
O1 Mn1 N1 Mn2 -156.82(6) . .
O1 Mn1 N1 Mn2 -70.57(6) 2_655 .
N1 Mn1 N1 Mn2 66.77(5) 2_655 .
N2 Mn1 N1 Mn2 17.78(7) . .
N2 Mn1 N1 Mn2 115.60(7) 2_655 .
Mn2 Mn1 N1 Mn2 121.53(4) 2_655 .
O2 Mn2 N1 C9 38.70(19) 6_565 .
O2 Mn2 N1 C9 -141.30(19) 2_655 .
N2 Mn2 N1 C9 128.10(19) . .
N2 Mn2 N1 C9 -51.90(19) 5_665 .
N1 Mn2 N1 C9 -86(100) 5_665 .
Mn1 Mn2 N1 C9 146.3(2) . .
Mn1 Mn2 N1 C9 -33.7(2) 5_665 .
O2 Mn2 N1 Mn1 -107.60(7) 6_565 .
O2 Mn2 N1 Mn1 72.40(7) 2_655 .
N2 Mn2 N1 Mn1 -18.20(7) . .
N2 Mn2 N1 Mn1 161.80(7) 5_665 .
N1 Mn2 N1 Mn1 127(100) 5_665 .
Mn1 Mn2 N1 Mn1 180.0 5_665 .
O4 C10 N2 Mn2 -70(12) . .
O4 C10 N2 Mn1 123(12) . .
O2 Mn2 N2 C10 -62.3(2) 6_565 .
O2 Mn2 N2 C10 117.7(2) 2_655 .
N2 Mn2 N2 C10 -149(100) 5_665 .
N1 Mn2 N2 C10 -153.5(2) . .
N1 Mn2 N2 C10 26.5(2) 5_665 .
Mn1 Mn2 N2 C10 -171.7(3) . .
Mn1 Mn2 N2 C10 8.3(3) 5_665 .
O2 Mn2 N2 Mn1 109.39(7) 6_565 .
O2 Mn2 N2 Mn1 -70.61(7) 2_655 .
N2 Mn2 N2 Mn1 22(100) 5_665 .
N1 Mn2 N2 Mn1 18.19(7) . .
N1 Mn2 N2 Mn1 -161.81(7) 5_665 .
Mn1 Mn2 N2 Mn1 180.0 5_665 .
O1 Mn1 N2 C10 -76.1(6) . .
O1 Mn1 N2 C10 -118.3(3) 2_655 .
N1 Mn1 N2 C10 -17.5(3) 2_655 .
N1 Mn1 N2 C10 151.1(3) . .
N2 Mn1 N2 C10 66.1(3) 2_655 .
Mn2 Mn1 N2 C10 23.1(3) 2_655 .
Mn2 Mn1 N2 C10 169.4(3) . .
O1 Mn1 N2 Mn2 114.5(5) . .
O1 Mn1 N2 Mn2 72.30(7) 2_655 .
N1 Mn1 N2 Mn2 173.15(7) 2_655 .
N1 Mn1 N2 Mn2 -18.28(7) . .
N2 Mn1 N2 Mn2 -103.27(8) 2_655 .
Mn2 Mn1 N2 Mn2 -146.32(4) 2_655 .
C6 C5 N3 C4 -1.5(4) . .
C6 C5 N3 C7 176.5(2) . .
C3 C4 N3 C5 0.6(4) . .
C3 C4 N3 C7 -177.4(2) . .
C8 C7 N3 C5 113.6(3) . .
C8 C7 N3 C4 -68.4(3) . .
O2 C1 O1 Mn1 -5.9(4) . .
C2 C1 O1 Mn1 172.58(14) . .
O1 Mn1 O1 C1 143.5(2) 2_655 .
N1 Mn1 O1 C1 42.84(19) 2_655 .
N1 Mn1 O1 C1 -126.76(19) . .
N2 Mn1 O1 C1 101.2(5) . .
N2 Mn1 O1 C1 -41.35(19) 2_655 .
Mn2 Mn1 O1 C1 0.30(18) 2_655 .
Mn2 Mn1 O1 C1 -151.94(16) . .
O1 C1 O2 Mn2 10.3(4) . 2_655
C2 C1 O2 Mn2 -168.22(14) . 2_655
